data_1508839
loop_
_publ_author_name
'Wang, Shao-Juan'
'Bao, Li'
'Han, Jun-Jie'
'Wang, Quan-Xin'
'Yang, Xiao-Li'
'Wen, Hua-An'
'Guo, Liang-Dong'
'Li, Shao-Jie'
'Zhao, Feng'
'Liu, Hong-Wei'

_publ_section_title
;
 Pleurospiroketals A-E, Perhydrobenzannulated 5,5-Spiroketal
 Sesquiterpenes from the Edible Mushroom Pleurotus cornucopiae.
;
_journal_issue 1
_journal_name_full 'Journal of natural products'
_journal_page_first 45
_journal_page_last 50
_journal_paper_doi 10.1021/np3006524
_journal_volume 76
_journal_year 2013
_chemical_absolute_configuration ad
_chemical_formula_moiety 'C15 H22 O5'
_chemical_formula_sum 'C15 H22 O5'
_chemical_formula_weight 282.33
_chemical_name_systematic
;
 ? 
;
_space_group_crystal_system orthorhombic
_space_group_IT_number 19
_space_group_name_Hall 'P 2ac 2ab'
_space_group_name_H-M_alt 'P 21 21 21'
_symmetry_space_group_name_Hall 'P 2ac 2ab'
_symmetry_space_group_name_H-M 'P 21 21 21'
_atom_sites_solution_hydrogens geom
_atom_sites_solution_primary direct
_atom_sites_solution_secondary difmap
_audit_creation_date 2012-02-22
_audit_creation_method
;
  Olex2 1.1
  (compiled Nov  1 2011 20:42:30, GUI svn.r3906)
;
_cell_angle_alpha 90.00
_cell_angle_beta 90.00
_cell_angle_gamma 90.00
_cell_formula_units_Z 4
_cell_length_a 9.89040(10)
_cell_length_b 10.02150(10)
_cell_length_c 15.2050(2)
_cell_measurement_reflns_used 8751
_cell_measurement_temperature 155.0
_cell_measurement_theta_max 62.7091
_cell_measurement_theta_min 2.9038
_cell_volume 1507.07(3)
_computing_cell_refinement
;
CrysAlisPro, Agilent Technologies,
Version 1.171.34.49 (release 20-01-2011 CrysAlis171 .NET)
(compiled Jan 20 2011,15:58:25)
;
_computing_data_collection
;
CrysAlisPro, Agilent Technologies,
Version 1.171.34.49 (release 20-01-2011 CrysAlis171 .NET)
(compiled Jan 20 2011,15:58:25)
;
_computing_data_reduction
;
CrysAlisPro, Agilent Technologies,
Version 1.171.34.49 (release 20-01-2011 CrysAlis171 .NET)
(compiled Jan 20 2011,15:58:25)
;
_computing_molecular_graphics
;
O. V. Dolomanov, L. J. Bourhis, R. J. Gildea, J. A. K. Howard and H. Puschmann,
OLEX2: a complete structure solution, refinement and analysis program.
J. Appl. Cryst. (2009). 42, 339-341.
;
_computing_publication_material
;
O. V. Dolomanov, L. J. Bourhis, R. J. Gildea, J. A. K. Howard and H. Puschmann,
OLEX2: a complete structure solution, refinement and analysis program.
J. Appl. Cryst. (2009). 42, 339-341.
;
_computing_structure_refinement
;
SHELXL, G.M. Sheldrick, Acta Cryst.
2008). A64, 112-122
;
_computing_structure_solution 'SHELXS-97 (Sheldrick, 1990)'
_diffrn_ambient_temperature 155.0
_diffrn_detector_area_resol_mean 16.0288
_diffrn_measured_fraction_theta_full 0.999
_diffrn_measured_fraction_theta_max 0.999
_diffrn_measurement_details
;
  1 omega  -58.00  -16.00   1.0000    1.5000
omega____ theta____ kappa____ phi______ frames
    -      -33.1184  112.0000 -171.0000 42

  2 omega  -58.00   -8.00   1.0000    1.5000
omega____ theta____ kappa____ phi______ frames
    -      -33.1184  112.0000   84.0000 50

  3 omega   10.00  104.00   1.0000    1.5000
omega____ theta____ kappa____ phi______ frames
    -       33.1184   38.0000  -90.0000 94

  4 omega   38.00   71.00   1.0000    1.5000
omega____ theta____ kappa____ phi______ frames
    -       33.1184 -112.0000  -84.0000 33

  5 omega   23.00   76.00   1.0000    5.0000
omega____ theta____ kappa____ phi______ frames
    -       90.5000  -45.0000   90.0000 53

  6 omega   43.00   71.00   1.0000    5.0000
omega____ theta____ kappa____ phi______ frames
    -       90.5000  -45.0000  -90.0000 28

  7 omega   20.00   91.00   1.0000    5.0000
omega____ theta____ kappa____ phi______ frames
    -       90.5000  -77.0000  -60.0000 71

  8 omega   19.00   86.00   1.0000    5.0000
omega____ theta____ kappa____ phi______ frames
    -       90.5000 -112.0000   95.0000 67

  9 omega   98.00  154.00   1.0000    5.0000
omega____ theta____ kappa____ phi______ frames
    -       90.5000   45.0000  120.0000 56

 10 omega  109.00  154.00   1.0000    5.0000
omega____ theta____ kappa____ phi______ frames
    -       90.5000   77.0000   90.0000 45

 11 omega   63.00   89.00   1.0000    5.0000
omega____ theta____ kappa____ phi______ frames
    -       90.5000   77.0000 -120.0000 26

 12 omega  100.00  153.00   1.0000    5.0000
omega____ theta____ kappa____ phi______ frames
    -       90.5000   77.0000 -120.0000 53

 13 omega   73.00   99.00   1.0000    5.0000
omega____ theta____ kappa____ phi______ frames
    -       90.5000  -77.0000  120.0000 26

 14 omega   75.00  118.00   1.0000    5.0000
omega____ theta____ kappa____ phi______ frames
    -       90.5000   45.0000   30.0000 43

 15 omega   86.00  150.00   1.0000    5.0000
omega____ theta____ kappa____ phi______ frames
    -       90.5000   77.0000  150.0000 64

 16 omega   70.00   95.00   1.0000    5.0000
omega____ theta____ kappa____ phi______ frames
    -       90.5000   77.0000   90.0000 25

 17 omega   33.00   59.00   1.0000    5.0000
omega____ theta____ kappa____ phi______ frames
    -       90.5000  -45.0000    0.0000 26

 18 omega    8.00  106.00   1.0000    1.5000
omega____ theta____ kappa____ phi______ frames
    -       33.1184   38.0000    0.0000 98

 19 omega    3.00  103.00   1.0000    1.5000
omega____ theta____ kappa____ phi______ frames
    -       33.1184   77.0000   60.0000 100

 20 omega    3.00  103.00   1.0000    1.5000
omega____ theta____ kappa____ phi______ frames
    -       33.1184   77.0000  150.0000 100

 21 omega   67.00  162.00   1.0000    5.0000
omega____ theta____ kappa____ phi______ frames
    -       90.5000   45.0000   60.0000 95

 22 omega   20.00  121.00   1.0000    5.0000
omega____ theta____ kappa____ phi______ frames
    -       90.5000  -77.0000  -90.0000 101

 23 omega   68.00  158.00   1.0000    5.0000
omega____ theta____ kappa____ phi______ frames
    -       90.5000   63.0000 -152.0000 90

 24 omega   67.00  162.00   1.0000    5.0000
omega____ theta____ kappa____ phi______ frames
    -       90.5000   45.0000  -30.0000 95

 25 omega   60.00  161.00   1.0000    5.0000
omega____ theta____ kappa____ phi______ frames
    -       90.5000   77.0000  150.0000 101

 26 omega   60.00  161.00   1.0000    5.0000
omega____ theta____ kappa____ phi______ frames
    -       90.5000   77.0000  -90.0000 101

 27 omega   60.00  161.00   1.0000    5.0000
omega____ theta____ kappa____ phi______ frames
    -       90.5000   77.0000  -30.0000 101

 28 omega   19.00  128.00   1.0000    5.0000
omega____ theta____ kappa____ phi______ frames
    -       90.5000  -91.0000  124.0000 109

 29 omega   19.00   77.00   1.0000    5.0000
omega____ theta____ kappa____ phi______ frames
    -       90.5000  -45.0000 -180.0000 58

 30 omega  -59.00   21.00   1.0000    1.5000
omega____ theta____ kappa____ phi______ frames
    -      -33.1184   38.0000  -60.0000 80

 31 omega  -82.00   -8.00   1.0000    1.5000
omega____ theta____ kappa____ phi______ frames
    -      -33.1184  112.0000    8.0000 74
;
_diffrn_measurement_device_type 'Xcalibur, Sapphire3, Gemini ultra'
_diffrn_measurement_method '\w scans'
_diffrn_orient_matrix_UB_11 -0.0496591000
_diffrn_orient_matrix_UB_12 -0.0844834000
_diffrn_orient_matrix_UB_13 0.0782820000
_diffrn_orient_matrix_UB_21 0.0985219000
_diffrn_orient_matrix_UB_22 0.0743712000
_diffrn_orient_matrix_UB_23 0.0612841000
_diffrn_orient_matrix_UB_31 -0.1099310000
_diffrn_orient_matrix_UB_32 0.1047071000
_diffrn_orient_matrix_UB_33 0.0195858000
_diffrn_radiation_monochromator mirror
_diffrn_radiation_type 'Cu K\a'
_diffrn_radiation_wavelength 1.5418
_diffrn_reflns_av_R_equivalents 0.0278
_diffrn_reflns_av_unetI/netI 0.0160
_diffrn_reflns_limit_h_max 11
_diffrn_reflns_limit_h_min -11
_diffrn_reflns_limit_k_max 11
_diffrn_reflns_limit_k_min -11
_diffrn_reflns_limit_l_max 17
_diffrn_reflns_limit_l_min -17
_diffrn_reflns_number 14791
_diffrn_reflns_theta_full 62.80
_diffrn_reflns_theta_max 62.80
_diffrn_reflns_theta_min 5.29
_diffrn_source 'Enhance Ultra (Cu) X-ray Source'
_diffrn_source_current n/a
_diffrn_source_voltage n/a
_exptl_absorpt_coefficient_mu 0.765
_exptl_absorpt_correction_T_max 1.00000
_exptl_absorpt_correction_T_min 0.82327
_exptl_absorpt_correction_type multi-scan
_exptl_absorpt_process_details
;
CrysAlisPro, Agilent Technologies,
Version 1.171.34.49 (release 20-01-2011 CrysAlis171 .NET)
(compiled Jan 20 2011,15:58:25)
Empirical absorption correction using spherical harmonics,
 implemented in SCALE3 ABSPACK scaling algorithm.
;
_exptl_crystal_density_diffrn 1.244
_exptl_crystal_density_method 'not measured'
_exptl_crystal_F_000 608
_refine_diff_density_max 0.265
_refine_diff_density_min -0.226
_refine_diff_density_rms 0.035
_refine_ls_abs_structure_details 'Flack H D (1983), Acta Cryst. A39, 876-881'
_refine_ls_abs_structure_Flack -0.02(19)
_refine_ls_extinction_method none
_refine_ls_goodness_of_fit_ref 1.059
_refine_ls_hydrogen_treatment mixed
_refine_ls_matrix_type full
_refine_ls_number_parameters 186
_refine_ls_number_reflns 2416
_refine_ls_number_restraints 0
_refine_ls_restrained_S_all 1.059
_refine_ls_R_factor_all 0.0331
_refine_ls_R_factor_gt 0.0319
_refine_ls_shift/su_max 0.000
_refine_ls_shift/su_mean 0.000
_refine_ls_structure_factor_coef Fsqd
_refine_ls_weighting_details 'calc w=1/[\s^2^(Fo^2^)+(0.0419P)^2^+0.4419P] where P=(Fo^2^+2Fc^2^)/3'
_refine_ls_weighting_scheme calc
_refine_ls_wR_factor_gt 0.0812
_refine_ls_wR_factor_ref 0.0823
_reflns_number_gt 2340
_reflns_number_total 2416
_reflns_threshold_expression >2sigma(I)
_cod_data_source_file np3006524_si_002.cif
_cod_data_source_block gh_l194_3_4_5_1_3
_cod_database_code 1508839
_reflns_odcompleteness_completeness 97.54
_reflns_odcompleteness_iscentric 1
_reflns_odcompleteness_theta 63.60

loop_
_space_group_symop_id
_space_group_symop_operation_xyz
1 'x, y, z'
2 '-x+1/2, -y, z+1/2'
3 'x+1/2, -y+1/2, -z'
4 '-x, y+1/2, -z+1/2'

loop_
_atom_site_label
_atom_site_type_symbol
_atom_site_fract_x
_atom_site_fract_y
_atom_site_fract_z
_atom_site_U_iso_or_equiv
_atom_site_adp_type
_atom_site_occupancy
_atom_site_symmetry_multiplicity
_atom_site_calc_flag
_atom_site_refinement_flags
O5 O 0.42196(11) 0.24456(12) 0.69706(8) 0.0302(3) Uani 1 1 d .
O2 O 0.32362(12) 0.33622(13) 0.94738(7) 0.0309(3) Uani 1 1 d .
H2 H 0.2799 0.3868 0.9788 0.046 Uiso 1 1 calc R
O1 O 0.29344(12) 0.41521(11) 0.76326(7) 0.0308(3) Uani 1 1 d .
O3 O 0.04066(12) 0.30047(12) 0.97482(8) 0.0317(3) Uani 1 1 d .
H3 H -0.0225 0.2662 1.0015 0.048 Uiso 1 1 calc R
O4 O 0.24916(15) 0.46622(15) 0.56734(10) 0.0523(4) Uani 1 1 d .
C2 C 0.23532(15) 0.27133(15) 0.88723(10) 0.0224(3) Uani 1 1 d .
H2A H 0.2885 0.2039 0.8559 0.027 Uiso 1 1 calc R
C8 C 0.30701(17) 0.32499(16) 0.69135(10) 0.0272(4) Uani 1 1 d .
C1 C 0.18397(16) 0.37083(15) 0.81892(11) 0.0244(3) Uani 1 1 d .
H1 H 0.1428 0.4476 0.8485 0.029 Uiso 1 1 calc R
C3 C 0.11869(16) 0.19887(17) 0.93295(11) 0.0260(4) Uani 1 1 d .
C6 C 0.08288(17) 0.30955(18) 0.75385(11) 0.0294(4) Uani 1 1 d .
H6 H 0.0371 0.3826 0.7230 0.035 Uiso 1 1 calc R
C7 C 0.17842(17) 0.24379(17) 0.69026(10) 0.0279(4) Uani 1 1 d .
C4 C 0.03608(18) 0.12650(17) 0.86299(12) 0.0307(4) Uani 1 1 d .
H4A H 0.0936 0.0630 0.8328 0.037 Uiso 1 1 calc R
H4B H -0.0362 0.0771 0.8913 0.037 Uiso 1 1 calc R
C5 C -0.02438(17) 0.2221(2) 0.79622(11) 0.0335(4) Uani 1 1 d .
H5A H -0.0907 0.2783 0.8251 0.040 Uiso 1 1 calc R
H5B H -0.0705 0.1714 0.7509 0.040 Uiso 1 1 calc R
C11 C 0.54052(19) 0.3132(2) 0.66057(13) 0.0362(4) Uani 1 1 d .
C9 C 0.33394(18) 0.41170(19) 0.61043(12) 0.0328(4) Uani 1 1 d .
C12 C 0.1717(2) 0.1005(2) 1.00093(13) 0.0415(5) Uani 1 1 d .
H12A H 0.2261 0.1471 1.0432 0.062 Uiso 1 1 calc R
H12B H 0.2254 0.0337 0.9722 0.062 Uiso 1 1 calc R
H12C H 0.0969 0.0587 1.0303 0.062 Uiso 1 1 calc R
C13 C 0.1628(2) 0.1341(2) 0.64412(13) 0.0435(5) Uani 1 1 d .
H13A H 0.0831 0.0854 0.6486 0.052 Uiso 1 1 calc R
H13B H 0.2315 0.1051 0.6070 0.052 Uiso 1 1 calc R
C14 C 0.6281(2) 0.2077(2) 0.62031(18) 0.0598(7) Uani 1 1 d .
H14A H 0.6526 0.1435 0.6644 0.090 Uiso 1 1 calc R
H14B H 0.7084 0.2480 0.5968 0.090 Uiso 1 1 calc R
H14C H 0.5795 0.1639 0.5739 0.090 Uiso 1 1 calc R
C15 C 0.6125(3) 0.3843(3) 0.7347(2) 0.0786(9) Uani 1 1 d .
H15A H 0.5533 0.4501 0.7598 0.118 Uiso 1 1 calc R
H15B H 0.6921 0.4273 0.7123 0.118 Uiso 1 1 calc R
H15C H 0.6376 0.3208 0.7790 0.118 Uiso 1 1 calc R
C10 C 0.4818(2) 0.4094(3) 0.5929(2) 0.0818(10) Uani 1 1 d .
H10A H 0.5204 0.4977 0.5999 0.098 Uiso 1 1 calc R
H10B H 0.5000 0.3783 0.5337 0.098 Uiso 1 1 calc R

loop_
_atom_site_aniso_label
_atom_site_aniso_U_11
_atom_site_aniso_U_22
_atom_site_aniso_U_33
_atom_site_aniso_U_23
_atom_site_aniso_U_13
_atom_site_aniso_U_12
O5 0.0274(6) 0.0296(6) 0.0337(6) 0.0049(5) 0.0006(5) 0.0034(5)
O2 0.0231(6) 0.0414(7) 0.0281(6) -0.0098(5) -0.0039(5) 0.0013(5)
O1 0.0349(7) 0.0269(6) 0.0307(6) -0.0014(5) 0.0074(5) -0.0070(5)
O3 0.0267(6) 0.0357(7) 0.0326(6) -0.0058(5) 0.0096(5) -0.0005(5)
O4 0.0378(8) 0.0660(10) 0.0530(8) 0.0308(8) 0.0080(7) 0.0118(7)
C2 0.0183(7) 0.0260(8) 0.0229(8) -0.0057(6) 0.0000(6) 0.0002(6)
C8 0.0303(9) 0.0274(8) 0.0240(8) -0.0009(7) 0.0001(7) 0.0036(7)
C1 0.0223(7) 0.0238(8) 0.0272(8) -0.0020(6) 0.0037(7) 0.0007(6)
C3 0.0248(8) 0.0277(9) 0.0255(8) 0.0015(7) 0.0043(7) 0.0021(7)
C6 0.0267(8) 0.0344(9) 0.0271(8) 0.0010(7) -0.0058(7) 0.0052(7)
C7 0.0280(8) 0.0347(9) 0.0210(8) 0.0038(7) -0.0035(7) -0.0009(7)
C4 0.0261(8) 0.0310(9) 0.0349(9) -0.0042(7) 0.0088(7) -0.0076(7)
C5 0.0201(8) 0.0470(11) 0.0335(9) -0.0097(8) -0.0030(7) -0.0033(8)
C11 0.0280(9) 0.0364(10) 0.0442(10) 0.0091(8) 0.0032(8) 0.0013(8)
C9 0.0307(9) 0.0361(9) 0.0315(9) 0.0080(8) 0.0038(8) 0.0063(8)
C12 0.0424(10) 0.0463(11) 0.0360(10) 0.0133(9) 0.0073(8) 0.0051(9)
C13 0.0453(11) 0.0515(12) 0.0336(10) -0.0116(9) 0.0043(9) -0.0141(10)
C14 0.0466(12) 0.0545(14) 0.0785(17) -0.0011(13) 0.0243(12) 0.0066(11)
C15 0.0393(13) 0.096(2) 0.100(2) -0.0391(18) 0.0014(14) -0.0171(14)
C10 0.0331(11) 0.104(2) 0.108(2) 0.074(2) 0.0180(13) 0.0161(13)

loop_
_atom_type_symbol
_atom_type_description
_atom_type_scat_dispersion_real
_atom_type_scat_dispersion_imag
_atom_type_scat_source
C C 0.0181 0.0091 'International Tables Vol C Tables 4.2.6.8 and 6.1.1.4'
H H 0.0000 0.0000 'International Tables Vol C Tables 4.2.6.8 and 6.1.1.4'
O O 0.0492 0.0322 'International Tables Vol C Tables 4.2.6.8 and 6.1.1.4'

loop_
_geom_angle_atom_site_label_1
_geom_angle_atom_site_label_2
_geom_angle_atom_site_label_3
_geom_angle
C8 O5 C11 110.87(12)
C8 O1 C1 108.95(12)
O2 C2 C1 110.07(13)
O2 C2 C3 112.81(12)
C1 C2 C3 111.61(13)
O5 C8 O1 113.28(13)
O5 C8 C7 112.05(13)
O5 C8 C9 103.66(13)
O1 C8 C7 105.72(13)
O1 C8 C9 105.85(13)
C7 C8 C9 116.36(14)
O1 C1 C2 110.51(12)
O1 C1 C6 103.53(12)
C2 C1 C6 113.20(13)
O3 C3 C2 105.77(13)
O3 C3 C4 111.14(13)
O3 C3 C12 110.20(14)
C4 C3 C2 108.22(13)
C12 C3 C2 110.90(14)
C12 C3 C4 110.50(15)
C7 C6 C1 100.39(13)
C7 C6 C5 117.29(15)
C5 C6 C1 114.35(14)
C6 C7 C8 106.62(14)
C13 C7 C8 123.78(17)
C13 C7 C6 129.52(17)
C5 C4 C3 112.17(15)
C4 C5 C6 111.87(14)
O5 C11 C14 106.59(16)
O5 C11 C15 108.37(17)
O5 C11 C10 104.30(15)
C14 C11 C15 111.4(2)
C14 C11 C10 113.0(2)
C15 C11 C10 112.6(2)
O4 C9 C8 125.31(17)
O4 C9 C10 126.78(18)
C10 C9 C8 107.83(16)
C9 C10 C11 105.30(18)

loop_
_geom_bond_atom_site_label_1
_geom_bond_atom_site_label_2
_geom_bond_distance
O5 C8 1.396(2)
O5 C11 1.468(2)
O2 C2 1.4220(19)
O1 C8 1.425(2)
O1 C1 1.4443(19)
O3 C3 1.427(2)
O4 C9 1.196(2)
C2 C1 1.527(2)
C2 C3 1.530(2)
C8 C7 1.510(2)
C8 C9 1.530(2)
C1 C6 1.535(2)
C3 C4 1.525(2)
C3 C12 1.521(2)
C6 C7 1.504(2)
C6 C5 1.519(2)
C7 C13 1.313(3)
C4 C5 1.518(3)
C11 C14 1.498(3)
C11 C15 1.511(3)
C11 C10 1.524(3)
C9 C10 1.487(3)
